data_7157133
loop_
_publ_author_name
'Tazi, Mehdi'
'Erb, William'
'Roisnel, Thierry'
'Dorcet, Vincent'
'Mongin, Florence'
'Low, Paul J.'

_publ_section_title
;
 From ferrocene to fluorine-containing penta-substituted derivatives and
 all points in-between; or, how to increase the available chemical space.
;
_journal_issue 42
_journal_name_full 'Organic &amp; biomolecular chemistry'
_journal_page_first 9352
_journal_page_last 9359
_journal_paper_doi 10.1039/c9ob01885a
_journal_volume 17
_journal_year 2019
_chemical_compound_source 'synthesis as described'
_chemical_formula_moiety 'C19 H20 F Fe I S Si'
_chemical_formula_sum 'C19 H20 F Fe I S Si'
_chemical_formula_weight 510.25
_space_group_crystal_system monoclinic
_space_group_IT_number 14
_space_group_name_Hall '-P 2ybc'
_space_group_name_H-M_alt 'P 1 21/c 1'
_symmetry_space_group_name_Hall '-P 2ybc'
_symmetry_space_group_name_H-M 'P 1 21/c 1'
_atom_sites_solution_hydrogens geom
_atom_sites_solution_primary dual
_atom_sites_solution_secondary difmap
_audit_update_record
;
2019-07-08 deposited with the CCDC.    2019-10-08 downloaded from the CCDC.
;
_cell_angle_alpha 90
_cell_angle_beta 98.537(5)
_cell_angle_gamma 90
_cell_formula_units_Z 4
_cell_length_a 8.8626(14)
_cell_length_b 11.0153(19)
_cell_length_c 20.456(3)
_cell_measurement_reflns_used 9207
_cell_measurement_temperature 150
_cell_measurement_theta_max 27.4801
_cell_measurement_theta_min 2.3238
_cell_measurement_wavelength 0.71073
_cell_volume 1974.9(5)
_computing_cell_refinement 'APEX3 (Bruker, 2015)'
_computing_data_collection 'SAINT (Bruker, 2014)'
_computing_data_reduction 'SAINT (Bruker, 2014)'
_computing_molecular_graphics 'SXGRAPH (L. Farrugia, 1999), Mercury (CSD, 2016)'
_computing_publication_material 'CRYSCALC (T. Roisnel, local program, 2019)'
_computing_structure_refinement 'SHELXL-2018_3 (Sheldrick, 2018)'
_computing_structure_solution 'SHELXT (G. Sheldrick, 2015)'
_diffrn_ambient_temperature 150
_diffrn_detector '(CMOS) PHOTON 100'
_diffrn_detector_area_resol_mean 10.4167
_diffrn_measured_fraction_theta_full 0.994
_diffrn_measured_fraction_theta_max 0.994
_diffrn_measurement_device_type 'D8 VENTURE Bruker AXS'
_diffrn_measurement_method 'rotation images'
_diffrn_radiation_monochromator 'multilayer monochromator'
_diffrn_radiation_probe x-ray
_diffrn_radiation_source 'Incoatec microfocus sealed tube'
_diffrn_radiation_type MoK\a
_diffrn_radiation_wavelength 0.71073
_diffrn_reflns_av_R_equivalents 0.0379
_diffrn_reflns_av_unetI/netI 0.0331
_diffrn_reflns_limit_h_max 11
_diffrn_reflns_limit_h_min -11
_diffrn_reflns_limit_k_max 14
_diffrn_reflns_limit_k_min -12
_diffrn_reflns_limit_l_max 26
_diffrn_reflns_limit_l_min -25
_diffrn_reflns_number 18996
_diffrn_reflns_theta_full 25.242
_diffrn_reflns_theta_max 27.492
_diffrn_reflns_theta_min 2.105
_diffrn_source_current 1.0
_diffrn_source_voltage 50.0
_exptl_absorpt_coefficient_mu 2.500
_exptl_absorpt_correction_T_max 0.592
_exptl_absorpt_correction_T_min 0.448
_exptl_absorpt_correction_type multi-scan
_exptl_absorpt_process_details
;
  [Sheldrick, G.M. (2014). SADABS Bruker AXS Inc., Madison, Wisconsin, USA]
;
_exptl_crystal_colour yellow
_exptl_crystal_density_diffrn 1.716
_exptl_crystal_description prism
_exptl_crystal_F_000 1008
_exptl_crystal_size_max 0.410
_exptl_crystal_size_mid 0.240
_exptl_crystal_size_min 0.210
_refine_diff_density_max 0.624
_refine_diff_density_min -1.114
_refine_diff_density_rms 0.125
_refine_ls_extinction_method none
_refine_ls_goodness_of_fit_ref 1.184
_refine_ls_hydrogen_treatment constr
_refine_ls_matrix_type full
_refine_ls_number_parameters 220
_refine_ls_number_reflns 4517
_refine_ls_number_restraints 0
_refine_ls_restrained_S_all 1.184
_refine_ls_R_factor_all 0.0386
_refine_ls_R_factor_gt 0.0345
_refine_ls_shift/su_max 0.006
_refine_ls_shift/su_mean 0.000
_refine_ls_structure_factor_coef Fsqd
_refine_ls_weighting_details 'w=1/[\s^2^(Fo^2^)+6.3423P] where P=(Fo^2^+2Fc^2^)/3'
_refine_ls_weighting_scheme calc
_refine_ls_wR_factor_gt 0.0765
_refine_ls_wR_factor_ref 0.0782
_reflns_Friedel_coverage 0.000
_reflns_number_gt 4140
_reflns_number_total 4517
_reflns_threshold_expression >2sigma(I)
_cod_data_source_file c9ob01885a2.cif
_cod_data_source_block 5u-I_MT382
_cod_depositor_comments 'Adding full bibliography for 7157127--7157141.cif.'
_cod_original_cell_volume 1974.8(5)
_cod_database_code 7157133

loop_
_space_group_symop_operation_xyz
'x, y, z'
'-x, y+1/2, -z+1/2'
'-x, -y, -z'
'x, -y-1/2, z-1/2'

loop_
_atom_site_label
_atom_site_type_symbol
_atom_site_fract_x
_atom_site_fract_y
_atom_site_fract_z
_atom_site_U_iso_or_equiv
_atom_site_adp_type
_atom_site_occupancy
_atom_site_site_symmetry_order
_atom_site_calc_flag
_atom_site_refinement_flags_posn
_atom_site_refinement_flags_adp
C1 C 0.7326(7) 0.8987(4) 0.3296(2) 0.0487(14) Uani 1 1 d . .
H1 H 0.740721 0.872249 0.286057 0.058 Uiso 1 1 calc R U
C2 C 0.8554(6) 0.9124(4) 0.3819(3) 0.0431(12) Uani 1 1 d . .
H2 H 0.960029 0.897129 0.379812 0.052 Uiso 1 1 calc R U
C3 C 0.7930(5) 0.9532(3) 0.4379(2) 0.0292(8) Uani 1 1 d . .
H3 H 0.849101 0.970358 0.480178 0.035 Uiso 1 1 calc R U
C4 C 0.6336(5) 0.9641(3) 0.4204(2) 0.0288(8) Uani 1 1 d . .
H4 H 0.563800 0.989255 0.448766 0.035 Uiso 1 1 calc R U
C5 C 0.5959(6) 0.9309(4) 0.3532(2) 0.0404(11) Uani 1 1 d . .
H5 H 0.496500 0.930327 0.328337 0.048 Uiso 1 1 calc R U
C6 C 0.5610(4) 0.6426(3) 0.38555(15) 0.0156(6) Uani 1 1 d . .
H6 H 0.468758 0.640322 0.355266 0.019 Uiso 1 1 calc R U
C7 C 0.5757(4) 0.6720(3) 0.45383(15) 0.0137(6) Uani 1 1 d . .
C8 C 0.7322(3) 0.6680(3) 0.48467(14) 0.0114(6) Uani 1 1 d . .
C9 C 0.8116(3) 0.6318(3) 0.43124(16) 0.0150(6) Uani 1 1 d . .
C10 C 0.7118(4) 0.6169(3) 0.37065(15) 0.0151(6) Uani 1 1 d . .
C11 C 0.7376(5) 0.8452(4) 0.60283(18) 0.0278(8) Uani 1 1 d . .
H11A H 0.630037 0.831326 0.606742 0.042 Uiso 1 1 calc R U
H11B H 0.745436 0.911599 0.571651 0.042 Uiso 1 1 calc R U
H11C H 0.793766 0.866647 0.646215 0.042 Uiso 1 1 calc R U
C12 C 0.7832(4) 0.5755(4) 0.62681(17) 0.0245(7) Uani 1 1 d . .
H12A H 0.820430 0.499742 0.609821 0.037 Uiso 1 1 calc R U
H12B H 0.673321 0.569090 0.627805 0.037 Uiso 1 1 calc R U
H12C H 0.836335 0.590325 0.671629 0.037 Uiso 1 1 calc R U
C13 C 1.0294(4) 0.7254(3) 0.57250(17) 0.0233(7) Uani 1 1 d . .
H13A H 1.076614 0.753129 0.616325 0.035 Uiso 1 1 calc R U
H13B H 1.045747 0.786331 0.539332 0.035 Uiso 1 1 calc R U
H13C H 1.075541 0.648315 0.562083 0.035 Uiso 1 1 calc R U
F14 F 0.9629(2) 0.6119(2) 0.43728(10) 0.0243(4) Uani 1 1 d . .
C15 C 0.7554(4) 0.4349(3) 0.28123(15) 0.0142(6) Uani 1 1 d . .
C16 C 0.6522(4) 0.3610(3) 0.30726(17) 0.0204(7) Uani 1 1 d . .
H16 H 0.585104 0.394820 0.334544 0.025 Uiso 1 1 calc R U
C17 C 0.6473(5) 0.2377(3) 0.29337(18) 0.0260(8) Uani 1 1 d . .
H17 H 0.577500 0.187078 0.311686 0.031 Uiso 1 1 calc R U
C18 C 0.7432(5) 0.1880(3) 0.25304(18) 0.0285(8) Uani 1 1 d . .
H18 H 0.739490 0.103453 0.243837 0.034 Uiso 1 1 calc R U
C19 C 0.8451(5) 0.2618(4) 0.22596(19) 0.0300(8) Uani 1 1 d . .
H19 H 0.909855 0.227866 0.197669 0.036 Uiso 1 1 calc R U
C20 C 0.8523(4) 0.3855(4) 0.24031(17) 0.0241(7) Uani 1 1 d . .
H20 H 0.922845 0.436005 0.222342 0.029 Uiso 1 1 calc R U
Fe1 Fe 0.69969(5) 0.78847(4) 0.40628(2) 0.01391(10) Uani 1 1 d . .
I1 I 0.38570(2) 0.70356(2) 0.50123(2) 0.02444(8) Uani 1 1 d . .
S1 S 0.76509(11) 0.59523(8) 0.29251(4) 0.02121(18) Uani 1 1 d . .
Si1 Si 0.82056(10) 0.70366(8) 0.57205(4) 0.01462(17) Uani 1 1 d . .

loop_
_atom_site_aniso_label
_atom_site_aniso_U_11
_atom_site_aniso_U_22
_atom_site_aniso_U_33
_atom_site_aniso_U_23
_atom_site_aniso_U_13
_atom_site_aniso_U_12
C1 0.115(5) 0.0143(19) 0.024(2) 0.0059(15) 0.031(3) -0.006(2)
C2 0.058(3) 0.020(2) 0.061(3) 0.0046(19) 0.041(3) -0.0058(19)
C3 0.043(2) 0.0142(17) 0.031(2) -0.0018(14) 0.0067(17) -0.0113(16)
C4 0.045(2) 0.0100(16) 0.033(2) -0.0009(14) 0.0116(17) 0.0059(15)
C5 0.066(3) 0.0179(19) 0.032(2) 0.0089(16) -0.011(2) 0.0075(19)
C6 0.0163(15) 0.0154(15) 0.0145(15) -0.0019(12) 0.0004(12) -0.0023(12)
C7 0.0138(14) 0.0149(15) 0.0138(14) -0.0019(11) 0.0065(11) 0.0006(11)
C8 0.0113(13) 0.0118(14) 0.0113(13) 0.0019(11) 0.0023(11) -0.0001(11)
C9 0.0123(14) 0.0152(15) 0.0190(15) -0.0021(12) 0.0065(12) 0.0001(12)
C10 0.0236(16) 0.0118(14) 0.0114(14) -0.0014(11) 0.0070(12) -0.0001(12)
C11 0.034(2) 0.029(2) 0.0202(17) -0.0086(15) 0.0013(15) 0.0046(16)
C12 0.0267(18) 0.030(2) 0.0175(16) 0.0041(14) 0.0049(13) 0.0010(15)
C13 0.0181(16) 0.029(2) 0.0207(16) -0.0008(14) -0.0026(13) -0.0044(14)
F14 0.0143(9) 0.0322(12) 0.0273(11) -0.0056(9) 0.0058(8) 0.0078(8)
C15 0.0165(14) 0.0155(15) 0.0100(13) -0.0045(11) 0.0003(11) 0.0014(12)
C16 0.0232(17) 0.0188(17) 0.0195(16) -0.0011(13) 0.0039(13) -0.0013(14)
C17 0.032(2) 0.0201(18) 0.0236(17) -0.0015(14) -0.0018(15) -0.0068(15)
C18 0.044(2) 0.0171(17) 0.0213(17) -0.0036(14) -0.0055(15) 0.0047(16)
C19 0.038(2) 0.027(2) 0.0262(19) -0.0055(15) 0.0089(16) 0.0129(17)
C20 0.0262(18) 0.0276(19) 0.0203(17) -0.0041(14) 0.0088(14) 0.0024(15)
Fe1 0.0202(2) 0.0099(2) 0.0125(2) -0.00029(16) 0.00546(17) 0.00029(17)
I1 0.01557(11) 0.03269(14) 0.02730(13) -0.00613(10) 0.01050(8) -0.00127(9)
S1 0.0366(5) 0.0157(4) 0.0138(4) -0.0028(3) 0.0119(3) -0.0027(3)
Si1 0.0152(4) 0.0174(4) 0.0112(4) -0.0011(3) 0.0016(3) 0.0002(3)

loop_
_atom_type_symbol
_atom_type_description
_atom_type_scat_dispersion_real
_atom_type_scat_dispersion_imag
_atom_type_scat_source
C C 0.0033 0.0016 'International Tables Vol C Tables 4.2.6.8 and 6.1.1.4'
H H 0.0000 0.0000 'International Tables Vol C Tables 4.2.6.8 and 6.1.1.4'
F F 0.0171 0.0103 'International Tables Vol C Tables 4.2.6.8 and 6.1.1.4'
Fe Fe 0.3463 0.8444 'International Tables Vol C Tables 4.2.6.8 and 6.1.1.4'
I I -0.4742 1.8119 'International Tables Vol C Tables 4.2.6.8 and 6.1.1.4'
S S 0.1246 0.1234 'International Tables Vol C Tables 4.2.6.8 and 6.1.1.4'
Si Si 0.0817 0.0704 'International Tables Vol C Tables 4.2.6.8 and 6.1.1.4'

loop_
_geom_angle_atom_site_label_1
_geom_angle_atom_site_label_2
_geom_angle_atom_site_label_3
_geom_angle
C5 C1 C2 108.4(4)
C5 C1 Fe1 70.1(2)
C2 C1 Fe1 70.4(2)
C5 C1 H1 125.8
C2 C1 H1 125.8
Fe1 C1 H1 125.4
C1 C2 C3 107.3(4)
C1 C2 Fe1 69.1(3)
C3 C2 Fe1 70.0(2)
C1 C2 H2 126.4
C3 C2 H2 126.4
Fe1 C2 H2 126.1
C4 C3 C2 108.5(4)
C4 C3 Fe1 69.8(2)
C2 C3 Fe1 69.7(2)
C4 C3 H3 125.7
C2 C3 H3 125.7
Fe1 C3 H3 126.4
C3 C4 C5 108.0(4)
C3 C4 Fe1 70.1(2)
C5 C4 Fe1 69.6(2)
C3 C4 H4 126.0
C5 C4 H4 126.0
Fe1 C4 H4 125.9
C4 C5 C1 107.8(4)
C4 C5 Fe1 70.1(2)
C1 C5 Fe1 69.4(2)
C4 C5 H5 126.1
C1 C5 H5 126.1
Fe1 C5 H5 126.0
C7 C6 C10 107.4(3)
C7 C6 Fe1 69.49(18)
C10 C6 Fe1 69.40(18)
C7 C6 H6 126.3
C10 C6 H6 126.3
Fe1 C6 H6 126.4
C6 C7 C8 111.5(3)
C6 C7 Fe1 69.52(18)
C8 C7 Fe1 70.96(17)
C6 C7 I1 122.0(2)
C8 C7 I1 126.3(2)
Fe1 C7 I1 130.34(16)
C7 C8 C9 102.9(3)
C7 C8 Si1 130.4(2)
C9 C8 Si1 126.6(2)
C7 C8 Fe1 68.00(17)
C9 C8 Fe1 67.50(17)
Si1 C8 Fe1 126.36(16)
F14 C9 C10 122.9(3)
F14 C9 C8 124.5(3)
C10 C9 C8 112.5(3)
F14 C9 Fe1 127.4(2)
C10 C9 Fe1 70.09(18)
C8 C9 Fe1 71.23(18)
C9 C10 C6 105.6(3)
C9 C10 S1 126.6(2)
C6 C10 S1 127.2(2)
C9 C10 Fe1 68.86(18)
C6 C10 Fe1 69.01(18)
S1 C10 Fe1 119.33(17)
Si1 C11 H11A 109.5
Si1 C11 H11B 109.5
H11A C11 H11B 109.5
Si1 C11 H11C 109.5
H11A C11 H11C 109.5
H11B C11 H11C 109.5
Si1 C12 H12A 109.5
Si1 C12 H12B 109.5
H12A C12 H12B 109.5
Si1 C12 H12C 109.5
H12A C12 H12C 109.5
H12B C12 H12C 109.5
Si1 C13 H13A 109.5
Si1 C13 H13B 109.5
H13A C13 H13B 109.5
Si1 C13 H13C 109.5
H13A C13 H13C 109.5
H13B C13 H13C 109.5
C16 C15 C20 120.1(3)
C16 C15 S1 123.6(2)
C20 C15 S1 116.2(3)
C17 C16 C15 119.9(3)
C17 C16 H16 120.1
C15 C16 H16 120.1
C18 C17 C16 120.4(4)
C18 C17 H17 119.8
C16 C17 H17 119.8
C17 C18 C19 120.0(3)
C17 C18 H18 120.0
C19 C18 H18 120.0
C18 C19 C20 120.0(3)
C18 C19 H19 120.0
C20 C19 H19 120.0
C19 C20 C15 119.6(3)
C19 C20 H20 120.2
C15 C20 H20 120.2
C9 Fe1 C7 67.58(12)
C9 Fe1 C6 68.61(13)
C7 Fe1 C6 40.99(12)
C9 Fe1 C10 41.05(13)
C7 Fe1 C10 69.23(12)
C6 Fe1 C10 41.59(13)
C9 Fe1 C1 125.66(17)
C7 Fe1 C1 153.5(2)
C6 Fe1 C1 117.54(18)
C10 Fe1 C1 104.86(15)
C9 Fe1 C5 162.75(16)
C7 Fe1 C5 120.42(18)
C6 Fe1 C5 106.59(17)
C10 Fe1 C5 124.45(16)
C1 Fe1 C5 40.5(2)
C9 Fe1 C4 155.44(15)
C7 Fe1 C4 110.00(14)
C6 Fe1 C4 126.76(16)
C10 Fe1 C4 163.10(16)
C1 Fe1 C4 67.91(17)
C5 Fe1 C4 40.33(17)
C9 Fe1 C2 107.90(17)
C7 Fe1 C2 165.37(18)
C6 Fe1 C2 152.04(16)
C10 Fe1 C2 117.22(15)
C1 Fe1 C2 40.5(2)
C5 Fe1 C2 68.1(2)
C4 Fe1 C2 67.93(17)
C9 Fe1 C3 121.01(15)
C7 Fe1 C3 128.86(14)
C6 Fe1 C3 165.09(15)
C10 Fe1 C3 153.09(15)
C1 Fe1 C3 67.69(17)
C5 Fe1 C3 67.60(18)
C4 Fe1 C3 40.10(17)
C2 Fe1 C3 40.33(17)
C9 Fe1 C8 41.28(12)
C7 Fe1 C8 41.04(12)
C6 Fe1 C8 70.40(12)
C10 Fe1 C8 70.92(12)
C1 Fe1 C8 163.6(2)
C5 Fe1 C8 154.54(17)
C4 Fe1 C8 120.32(14)
C2 Fe1 C8 126.38(18)
C3 Fe1 C8 108.56(14)
C10 S1 C15 103.84(15)
C12 Si1 C13 111.06(17)
C12 Si1 C11 108.36(18)
C13 Si1 C11 109.29(18)
C12 Si1 C8 109.10(16)
C13 Si1 C8 107.69(15)
C11 Si1 C8 111.35(15)

loop_
_geom_bond_atom_site_label_1
_geom_bond_atom_site_label_2
_geom_bond_distance
C1 C5 1.414(7)
C1 C2 1.416(8)
C1 Fe1 2.038(4)
C1 H1 0.9500
C2 C3 1.418(6)
C2 Fe1 2.054(4)
C2 H2 0.9500
C3 C4 1.410(6)
C3 Fe1 2.058(4)
C3 H3 0.9500
C4 C5 1.413(6)
C4 Fe1 2.054(4)
C4 H4 0.9500
C5 Fe1 2.047(4)
C5 H5 0.9500
C6 C7 1.421(4)
C6 C10 1.443(4)
C6 Fe1 2.029(3)
C6 H6 0.9500
C7 C8 1.437(4)
C7 Fe1 2.029(3)
C7 I1 2.093(3)
C8 C9 1.441(4)
C8 Si1 1.883(3)
C8 Fe1 2.068(3)
C9 F14 1.346(4)
C9 C10 1.421(4)
C9 Fe1 2.018(3)
C10 S1 1.749(3)
C10 Fe1 2.034(3)
C11 Si1 1.872(4)
C11 H11A 0.9800
C11 H11B 0.9800
C11 H11C 0.9800
C12 Si1 1.862(4)
C12 H12A 0.9800
C12 H12B 0.9800
C12 H12C 0.9800
C13 Si1 1.865(4)
C13 H13A 0.9800
C13 H13B 0.9800
C13 H13C 0.9800
C15 C16 1.388(5)
C15 C20 1.396(4)
C15 S1 1.782(3)
C16 C17 1.387(5)
C16 H16 0.9500
C17 C18 1.383(6)
C17 H17 0.9500
C18 C19 1.390(6)
C18 H18 0.9500
C19 C20 1.394(5)
C19 H19 0.9500
C20 H20 0.9500

loop_
_geom_torsion_atom_site_label_1
_geom_torsion_atom_site_label_2
_geom_torsion_atom_site_label_3
_geom_torsion_atom_site_label_4
_geom_torsion
C5 C1 C2 C3 0.1(5)
Fe1 C1 C2 C3 -59.9(3)
C5 C1 C2 Fe1 60.0(3)
C1 C2 C3 C4 0.2(4)
Fe1 C2 C3 C4 -59.2(3)
C1 C2 C3 Fe1 59.3(3)
C2 C3 C4 C5 -0.4(4)
Fe1 C3 C4 C5 -59.5(3)
C2 C3 C4 Fe1 59.1(3)
C3 C4 C5 C1 0.5(4)
Fe1 C4 C5 C1 -59.4(3)
C3 C4 C5 Fe1 59.8(3)
C2 C1 C5 C4 -0.3(5)
Fe1 C1 C5 C4 59.8(3)
C2 C1 C5 Fe1 -60.2(3)
C10 C6 C7 C8 0.7(4)
Fe1 C6 C7 C8 -58.6(2)
C10 C6 C7 Fe1 59.3(2)
C10 C6 C7 I1 -175.2(2)
Fe1 C6 C7 I1 125.5(2)
C6 C7 C8 C9 -1.2(4)
Fe1 C7 C8 C9 -58.9(2)
I1 C7 C8 C9 174.5(2)
C6 C7 C8 Si1 177.4(2)
Fe1 C7 C8 Si1 119.7(3)
I1 C7 C8 Si1 -6.9(4)
C6 C7 C8 Fe1 57.7(2)
I1 C7 C8 Fe1 -126.6(2)
C7 C8 C9 F14 -177.7(3)
Si1 C8 C9 F14 3.6(5)
Fe1 C8 C9 F14 123.0(3)
C7 C8 C9 C10 1.3(4)
Si1 C8 C9 C10 -177.4(2)
Fe1 C8 C9 C10 -58.0(2)
C7 C8 C9 Fe1 59.3(2)
Si1 C8 C9 Fe1 -119.4(2)
F14 C9 C10 C6 178.1(3)
C8 C9 C10 C6 -0.9(4)
Fe1 C9 C10 C6 -59.6(2)
F14 C9 C10 S1 -10.8(5)
C8 C9 C10 S1 170.2(2)
Fe1 C9 C10 S1 111.5(3)
F14 C9 C10 Fe1 -122.4(3)
C8 C9 C10 Fe1 58.6(2)
C7 C6 C10 C9 0.1(4)
Fe1 C6 C10 C9 59.5(2)
C7 C6 C10 S1 -170.9(2)
Fe1 C6 C10 S1 -111.6(3)
C7 C6 C10 Fe1 -59.3(2)
C20 C15 C16 C17 1.0(5)
S1 C15 C16 C17 176.8(3)
C15 C16 C17 C18 -0.8(5)
C16 C17 C18 C19 -0.2(6)
C17 C18 C19 C20 1.0(6)
C18 C19 C20 C15 -0.8(6)
C16 C15 C20 C19 -0.2(5)
S1 C15 C20 C19 -176.3(3)
C9 C10 S1 C15 97.1(3)
C6 C10 S1 C15 -93.7(3)
Fe1 C10 S1 C15 -178.51(18)
C16 C15 S1 C10 32.0(3)
C20 C15 S1 C10 -152.0(3)
C7 C8 Si1 C12 76.2(3)
C9 C8 Si1 C12 -105.4(3)
Fe1 C8 Si1 C12 167.17(18)
C7 C8 Si1 C13 -163.1(3)
C9 C8 Si1 C13 15.2(3)
Fe1 C8 Si1 C13 -72.2(2)
C7 C8 Si1 C11 -43.3(3)
C9 C8 Si1 C11 135.1(3)
Fe1 C8 Si1 C11 47.6(2)
